data_2240721
loop_
_publ_author_name
'Atio\(glu, Zeliha'
'Akkurt, Mehmet'
'Jarrahpour, Aliasghar'
'Chermahini, Mehdi Mohammadi'
'B\"uy\"ukg\"ung\"or, Orhan'

_publ_section_title
;
 Crystal structure of
 (<i>E</i>)-1(anthracen-9-ylmethylidene)[2-(morpholin-4-yl)ethyl]amine
;
_journal_coeditor_code XU5815
_journal_issue 9
_journal_name_full 'Acta Crystallographica Section E'
_journal_page_first o1045
_journal_page_last o1046
_journal_paper_doi 10.1107/S1600536814018807
_journal_volume 70
_journal_year 2014
_chemical_formula_iupac 'C21 H22 N2 O'
_chemical_formula_moiety 'C21 H22 N2 O'
_chemical_formula_sum 'C21 H22 N2 O'
_chemical_formula_weight 318.41
_chemical_name_systematic
;
(<i>E</i>)-(Anthracen-9-ylmethylidene)[2-(morpholin-4-yl)ethyl]amine
;
_space_group_IT_number 4
_symmetry_cell_setting monoclinic
_symmetry_space_group_name_Hall 'P 2yb'
_symmetry_space_group_name_H-M 'P 1 21 1'
_atom_sites_solution_hydrogens geom
_cell_angle_alpha 90
_cell_angle_beta 99.690(4)
_cell_angle_gamma 90
_cell_formula_units_Z 4
_cell_length_a 6.0451(3)
_cell_length_b 17.8151(10)
_cell_length_c 16.8627(8)
_cell_measurement_reflns_used 10759
_cell_measurement_temperature 296(2)
_cell_measurement_theta_max 27.10
_cell_measurement_theta_min 1.68
_cell_volume 1790.10(16)
_computing_cell_refinement 'X-AREA (Stoe & Cie, 2002)'
_computing_data_collection 'X-AREA (Stoe & Cie, 2002)'
_computing_data_reduction 'X-RED32 (Stoe & Cie, 2002)'
_computing_molecular_graphics 'ORTEP-3 for Windows (Farrugia, 2012)'
_computing_publication_material 'WinGX (Farrugia, 2012) and PLATON (Spek, 2009)'
_computing_structure_refinement 'SHELXL2013 (Sheldrick, 2008)'
_computing_structure_solution 'SHELXS2013 (Sheldrick, 2008)'
_diffrn_ambient_temperature 296(2)
_diffrn_detector_area_resol_mean 6.67
_diffrn_measured_fraction_theta_full 1.000
_diffrn_measured_fraction_theta_max 1.000
_diffrn_measurement_device '2-circle goniometer'
_diffrn_measurement_device_type 'Stoe IPDS 2'
_diffrn_measurement_method '\w scans'
_diffrn_radiation_monochromator 'plane graphite'
_diffrn_radiation_type 'Mo K\a'
_diffrn_radiation_wavelength 0.71073
_diffrn_reflns_av_R_equivalents 0.1160
_diffrn_reflns_av_sigmaI/netI 0.1423
_diffrn_reflns_limit_h_max 7
_diffrn_reflns_limit_h_min -7
_diffrn_reflns_limit_k_max 22
_diffrn_reflns_limit_k_min -22
_diffrn_reflns_limit_l_max 21
_diffrn_reflns_limit_l_min -21
_diffrn_reflns_number 22689
_diffrn_reflns_reduction_process
;
;
_diffrn_reflns_theta_full 25.24
_diffrn_reflns_theta_max 26.50
_diffrn_reflns_theta_min 1.68
_exptl_absorpt_coefficient_mu 0.073
_exptl_absorpt_correction_T_max 0.9927
_exptl_absorpt_correction_T_min 0.9802
_exptl_absorpt_correction_type integration
_exptl_absorpt_process_details '(X-RED32; Stoe & Cie, 2002)'
_exptl_crystal_colour yellow
_exptl_crystal_density_diffrn 1.181
_exptl_crystal_density_method 'Not Measured'
_exptl_crystal_description needle
_exptl_crystal_F_000 680
_exptl_crystal_size_max 0.430
_exptl_crystal_size_mid 0.227
_exptl_crystal_size_min 0.120
_refine_diff_density_max 0.116
_refine_diff_density_min -0.099
_refine_ls_extinction_method none
_refine_ls_goodness_of_fit_ref 0.713
_refine_ls_hydrogen_treatment constr
_refine_ls_matrix_type full
_refine_ls_number_parameters 433
_refine_ls_number_reflns 7325
_refine_ls_number_restraints 1
_refine_ls_restrained_S_all 0.713
_refine_ls_R_factor_all 0.1916
_refine_ls_R_factor_gt 0.0461
_refine_ls_shift/su_max 0.001
_refine_ls_shift/su_mean 0.000
_refine_ls_structure_factor_coef Fsqd
_refine_ls_weighting_details 'w=1/[\s^2^(Fo^2^)+(0.0001P)^2^] where P=(Fo^2^+2Fc^2^)/3'
_refine_ls_weighting_scheme calc
_refine_ls_wR_factor_gt 0.0539
_refine_ls_wR_factor_ref 0.0763
_reflns_number_gt 2245
_reflns_number_total 7325
_reflns_threshold_expression I>2\s(I)
_cod_data_source_file xu5815sup1.cif
_cod_data_source_block I
_cod_original_sg_symbol_H-M 'P 21'
_cod_database_code 2240721
_cod_database_fobs_code 2240721

loop_
_symmetry_equiv_pos_site_id
_symmetry_equiv_pos_as_xyz
1 x,y,z
2 -x,1/2+y,-z

loop_
_atom_site_aniso_label
_atom_site_aniso_U_11
_atom_site_aniso_U_22
_atom_site_aniso_U_33
_atom_site_aniso_U_12
_atom_site_aniso_U_13
_atom_site_aniso_U_23
O1 0.189(7) 0.123(4) 0.161(6) 0.003(5) 0.085(5) -0.019(4)
N1 0.086(5) 0.067(3) 0.122(5) -0.005(3) 0.022(4) -0.006(3)
N2 0.075(4) 0.098(4) 0.077(4) 0.005(3) 0.012(3) 0.012(3)
C1 0.085(6) 0.114(5) 0.184(9) -0.032(4) 0.049(7) -0.019(5)
C2 0.210(11) 0.141(8) 0.178(9) -0.054(7) 0.127(9) -0.034(7)
C3 0.194(13) 0.161(9) 0.115(9) -0.002(8) 0.044(9) -0.033(6)
C4 0.113(7) 0.075(5) 0.171(9) -0.012(4) 0.017(6) -0.023(5)
C5 0.093(6) 0.102(5) 0.110(6) -0.004(4) 0.018(5) 0.029(5)
C6 0.101(6) 0.124(5) 0.079(5) 0.002(5) 0.001(5) 0.015(4)
C7 0.083(5) 0.096(5) 0.070(5) -0.019(4) 0.014(4) 0.007(4)
C8 0.060(5) 0.075(4) 0.086(6) -0.024(4) -0.002(5) 0.011(4)
C9 0.082(5) 0.073(4) 0.056(5) -0.018(4) 0.023(4) 0.004(4)
C10 0.095(6) 0.097(5) 0.098(6) -0.001(4) 0.030(5) -0.003(4)
C11 0.120(7) 0.109(6) 0.076(5) -0.010(5) 0.009(5) 0.008(4)
C12 0.127(8) 0.105(5) 0.112(7) -0.001(5) 0.044(6) 0.004(5)
C13 0.092(6) 0.092(5) 0.105(6) 0.008(4) 0.037(6) -0.004(5)
C14 0.081(6) 0.062(4) 0.095(6) -0.004(4) 0.014(5) 0.019(4)
C15 0.090(6) 0.090(5) 0.082(6) -0.007(4) -0.002(5) 0.012(5)
C16 0.122(8) 0.093(5) 0.054(5) -0.027(5) 0.021(5) -0.005(4)
C17 0.100(7) 0.146(7) 0.111(8) -0.003(5) 0.021(6) -0.011(6)
C18 0.110(8) 0.175(9) 0.097(7) 0.017(6) -0.011(6) 0.020(6)
C19 0.145(9) 0.152(8) 0.068(6) -0.016(6) 0.034(6) -0.020(5)
C20 0.084(6) 0.111(6) 0.097(7) 0.007(4) 0.021(5) -0.007(5)
C21 0.070(5) 0.082(5) 0.088(6) -0.005(4) 0.000(5) 0.001(4)
O2 0.181(6) 0.148(5) 0.107(5) -0.012(5) 0.042(5) 0.041(4)
N3 0.068(4) 0.072(3) 0.083(4) 0.010(3) 0.006(3) 0.003(3)
N4 0.076(4) 0.094(3) 0.086(4) -0.010(3) 0.009(3) -0.013(3)
C22 0.088(6) 0.079(4) 0.137(7) -0.004(4) -0.007(6) 0.021(5)
C23 0.159(10) 0.148(7) 0.113(8) -0.007(8) -0.037(8) 0.040(6)
C24 0.134(8) 0.104(6) 0.138(8) 0.000(5) 0.049(6) -0.010(6)
C25 0.085(6) 0.086(5) 0.112(6) 0.005(4) 0.018(5) 0.001(4)
C26 0.084(5) 0.071(4) 0.133(7) -0.015(4) 0.016(5) -0.028(4)
C27 0.091(6) 0.105(5) 0.078(5) -0.011(4) 0.014(4) -0.011(4)
C28 0.079(5) 0.078(4) 0.078(5) -0.001(4) 0.020(4) -0.004(4)
C29 0.075(5) 0.050(3) 0.086(6) -0.001(3) 0.009(5) -0.003(4)
C30 0.089(6) 0.067(4) 0.070(5) 0.012(4) 0.018(5) -0.007(4)
C31 0.116(7) 0.115(6) 0.088(6) -0.005(5) 0.025(6) -0.004(5)
C32 0.136(8) 0.152(8) 0.082(7) -0.023(6) 0.029(6) -0.023(5)
C33 0.184(10) 0.117(6) 0.072(6) 0.002(6) 0.032(6) -0.009(5)
C34 0.145(8) 0.106(5) 0.077(6) -0.010(5) 0.010(5) -0.033(4)
C35 0.093(6) 0.062(4) 0.082(6) 0.004(4) 0.011(5) -0.011(4)
C36 0.087(6) 0.089(5) 0.084(6) -0.010(4) 0.016(5) -0.008(4)
C37 0.088(6) 0.068(4) 0.088(6) -0.002(4) 0.032(5) 0.012(4)
C38 0.105(7) 0.074(4) 0.112(7) 0.003(4) 0.014(6) -0.015(5)
C39 0.096(6) 0.078(5) 0.120(8) -0.013(4) 0.037(6) 0.001(4)
C40 0.108(6) 0.100(5) 0.101(6) 0.002(5) 0.050(6) 0.012(5)
C41 0.082(5) 0.086(4) 0.059(5) 0.010(3) 0.010(4) -0.003(3)
C42 0.066(5) 0.048(3) 0.094(6) -0.003(3) 0.009(5) 0.006(4)

loop_
_atom_site_type_symbol
_atom_site_label
_atom_site_fract_x
_atom_site_fract_y
_atom_site_fract_z
_atom_site_U_iso_or_equiv
_atom_site_thermal_displace_type
_atom_site_calc_flag
_atom_site_refinement_flags
_atom_site_occupancy
O O1 0.5030(14) 1.1304(3) 0.8402(4) 0.151(3) Uani d . 1.000
N N1 0.6844(9) 1.0984(3) 0.6979(4) 0.091(3) Uani d . 1.000
N N2 0.9321(9) 1.0010(3) 0.5933(3) 0.083(2) Uani d . 1.000
C C1 0.4497(12) 1.0827(4) 0.7044(5) 0.125(4) Uani d . 1.000
C C2 0.4292(17) 1.0681(5) 0.7902(6) 0.165(5) Uani d . 1.000
C C3 0.7314(19) 1.1459(5) 0.8339(6) 0.155(6) Uani d . 1.000
C C4 0.7548(14) 1.1610(3) 0.7501(6) 0.121(4) Uani d . 1.000
C C5 0.7151(11) 1.1119(3) 0.6140(4) 0.102(3) Uani d . 1.000
C C6 0.7207(12) 1.0390(4) 0.5671(4) 0.103(3) Uani d . 1.000
C C7 0.9286(11) 0.9462(4) 0.6392(4) 0.083(3) Uani d . 1.000
C C8 1.1260(11) 0.9000(3) 0.6682(5) 0.075(3) Uani d . 1.000
C C9 1.2703(12) 0.8691(3) 0.6193(4) 0.069(3) Uani d . 1.000
C C10 1.2220(11) 0.8797(3) 0.5362(5) 0.095(3) Uani d . 1.000
C C11 1.3547(14) 0.8477(4) 0.4871(4) 0.103(3) Uani d . 1.000
C C12 1.5368(14) 0.8018(4) 0.5200(5) 0.112(4) Uani d . 1.000
C C13 1.5893(12) 0.7909(3) 0.5997(5) 0.094(3) Uani d . 1.000
C C14 1.4558(13) 0.8241(3) 0.6516(5) 0.079(3) Uani d . 1.000
C C15 1.4988(12) 0.8134(4) 0.7345(5) 0.089(3) Uani d . 1.000
C C16 1.3580(16) 0.8435(4) 0.7827(4) 0.089(4) Uani d . 1.000
C C17 1.4078(14) 0.8284(4) 0.8665(6) 0.119(4) Uani d . 1.000
C C18 1.2768(16) 0.8546(5) 0.9180(5) 0.131(5) Uani d . 1.000
C C19 1.0911(18) 0.8962(5) 0.8894(6) 0.120(4) Uani d . 1.000
C C20 1.0344(12) 0.9135(4) 0.8089(5) 0.097(4) Uani d . 1.000
C C21 1.1684(13) 0.8875(4) 0.7520(5) 0.082(3) Uani d . 1.000
O O2 -0.0218(13) 0.3492(4) 0.9153(4) 0.143(3) Uani d . 1.000
N N3 0.1892(9) 0.3720(2) 0.7801(3) 0.075(2) Uani d . 1.000
N N4 0.4442(8) 0.4611(3) 0.6707(3) 0.086(2) Uani d . 1.000
C C22 0.2622(11) 0.3138(3) 0.8388(5) 0.104(3) Uani d . 1.000
C C23 0.2071(17) 0.3359(5) 0.9198(5) 0.147(5) Uani d . 1.000
C C24 -0.0968(13) 0.4068(4) 0.8585(5) 0.122(4) Uani d . 1.000
C C25 -0.0489(11) 0.3848(3) 0.7777(4) 0.094(3) Uani d . 1.000
C C26 0.2383(11) 0.3506(3) 0.6997(5) 0.096(3) Uani d . 1.000
C C27 0.2407(11) 0.4180(3) 0.6453(4) 0.091(3) Uani d . 1.000
C C28 0.4249(10) 0.5193(3) 0.7114(4) 0.078(3) Uani d . 1.000
C C29 0.6164(11) 0.5675(3) 0.7442(4) 0.071(3) Uani d . 1.000
C C30 0.6443(13) 0.5896(3) 0.8261(4) 0.075(3) Uani d . 1.000
C C31 0.4994(12) 0.5602(4) 0.8772(5) 0.105(4) Uani d . 1.000
C C32 0.5272(15) 0.5804(5) 0.9561(5) 0.122(4) Uani d . 1.000
C C33 0.7021(18) 0.6295(4) 0.9876(5) 0.123(4) Uani d . 1.000
C C34 0.8488(14) 0.6564(4) 0.9425(5) 0.110(4) Uani d . 1.000
C C35 0.8258(13) 0.6379(3) 0.8593(5) 0.079(3) Uani d . 1.000
C C36 0.9658(13) 0.6628(3) 0.8079(5) 0.087(3) Uani d . 1.000
C C37 0.9342(13) 0.6426(4) 0.7280(5) 0.079(3) Uani d . 1.000
C C38 1.0851(13) 0.6725(3) 0.6783(5) 0.098(4) Uani d . 1.000
C C39 1.0621(14) 0.6555(4) 0.5994(5) 0.096(4) Uani d . 1.000
C C40 0.8943(14) 0.6070(4) 0.5655(5) 0.099(3) Uani d . 1.000
C C41 0.7469(11) 0.5766(3) 0.6099(4) 0.076(3) Uani d . 1.000
C C42 0.7638(11) 0.5937(3) 0.6937(4) 0.070(3) Uani d . 1.000
H H1A 0.39760 1.03920 0.67190 0.1490 Uiso c RU 1.000
H H1B 0.35650 1.12520 0.68430 0.1490 Uiso c RU 1.000
H H2A 0.27380 1.05740 0.79360 0.1980 Uiso c RU 1.000
H H2B 0.51790 1.02440 0.80930 0.1980 Uiso c RU 1.000
H H3A 0.82430 1.10330 0.85390 0.1850 Uiso c RU 1.000
H H3B 0.78320 1.18910 0.86690 0.1850 Uiso c RU 1.000
H H4A 0.66560 1.20470 0.73100 0.1450 Uiso c RU 1.000
H H4B 0.91050 1.17250 0.74780 0.1450 Uiso c RU 1.000
H H5A 0.85430 1.13900 0.61410 0.1220 Uiso c RU 1.000
H H5B 0.59320 1.14300 0.58740 0.1220 Uiso c RU 1.000
H H6A 0.59760 1.00690 0.57590 0.1230 Uiso c RU 1.000
H H6B 0.70340 1.04990 0.51000 0.1230 Uiso c RU 1.000
H H7 0.79390 0.93400 0.65570 0.0990 Uiso c RU 1.000
H H10 1.09900 0.90860 0.51400 0.1140 Uiso c RU 1.000
H H11 1.32440 0.85630 0.43200 0.1230 Uiso c RU 1.000
H H12 1.62200 0.77870 0.48600 0.1340 Uiso c RU 1.000
H H13 1.71280 0.76170 0.62070 0.1130 Uiso c RU 1.000
H H15 1.62360 0.78570 0.75760 0.1080 Uiso c RU 1.000
H H17 1.53360 0.79990 0.88650 0.1420 Uiso c RU 1.000
H H18 1.31310 0.84420 0.97270 0.1570 Uiso c RU 1.000
H H19 1.00060 0.91330 0.92510 0.1440 Uiso c RU 1.000
H H20 0.90770 0.94250 0.79130 0.1160 Uiso c RU 1.000
H H22A 0.42270 0.30640 0.84310 0.1250 Uiso c RU 1.000
H H22B 0.18780 0.26700 0.82130 0.1250 Uiso c RU 1.000
H H23A 0.25330 0.29600 0.95820 0.1760 Uiso c RU 1.000
H H23B 0.29020 0.38080 0.93880 0.1760 Uiso c RU 1.000
H H24A -0.02060 0.45340 0.87550 0.1470 Uiso c RU 1.000
H H24B -0.25680 0.41450 0.85570 0.1470 Uiso c RU 1.000
H H25A -0.13120 0.33940 0.75990 0.1130 Uiso c RU 1.000
H H25B -0.09950 0.42420 0.73920 0.1130 Uiso c RU 1.000
H H26A 0.12550 0.31530 0.67470 0.1150 Uiso c RU 1.000
H H26B 0.38300 0.32580 0.70620 0.1150 Uiso c RU 1.000
H H27A 0.23450 0.40150 0.59010 0.1090 Uiso c RU 1.000
H H27B 0.11050 0.44920 0.64770 0.1090 Uiso c RU 1.000
H H28 0.28310 0.53250 0.72120 0.0930 Uiso c RU 1.000
H H31 0.38550 0.52700 0.85650 0.1270 Uiso c RU 1.000
H H32 0.43080 0.56190 0.98900 0.1460 Uiso c RU 1.000
H H33 0.71720 0.64390 1.04130 0.1480 Uiso c RU 1.000
H H34 0.96590 0.68720 0.96600 0.1330 Uiso c RU 1.000
H H36 1.08510 0.69420 0.82800 0.1040 Uiso c RU 1.000
H H38 1.20080 0.70420 0.70110 0.1170 Uiso c RU 1.000
H H39 1.15880 0.67640 0.56800 0.1150 Uiso c RU 1.000
H H40 0.88130 0.59470 0.51130 0.1190 Uiso c RU 1.000
H H41 0.63450 0.54450 0.58540 0.0910 Uiso c RU 1.000

loop_
_atom_type_symbol
_atom_type_description
_atom_type_scat_dispersion_real
_atom_type_scat_dispersion_imag
_atom_type_scat_source
C C 0.0033 0.0016 ' International Tables Vol C Tables 4.2.6.8 and 6.1.1.4'
H H 0.0000 0.0000 ' International Tables Vol C Tables 4.2.6.8 and 6.1.1.4'
N N 0.0061 0.0033 ' International Tables Vol C Tables 4.2.6.8 and 6.1.1.4'
O O 0.0106 0.0060 ' International Tables Vol C Tables 4.2.6.8 and 6.1.1.4'

loop_
_exptl_crystal_face_index_h
_exptl_crystal_face_index_k
_exptl_crystal_face_index_l
_exptl_crystal_face_perp_dist
0 -3 -5 0.0660
0 3 5 0.0560
3 1 1 0.1750
-3 0 1 0.2240
0 -1 1 0.0590
0 1 -1 0.0740
-3 2 -8 0.1630
0 1 0 0.0890
0 -1 0 0.0560
-2 6 -1 0.1600
0 1 -5 0.0650

loop_
_geom_angle_atom_site_label_1
_geom_angle_atom_site_label_2
_geom_angle_atom_site_label_3
_geom_angle
_geom_angle_publ_flag
C2 O1 C3 108.5(7) no
C23 O2 C24 111.1(7) no
C1 N1 C5 112.4(6) no
C4 N1 C5 112.8(5) no
C1 N1 C4 107.0(6) no
C6 N2 C7 116.7(6) no
C22 N3 C25 108.5(5) no
C22 N3 C26 110.8(5) no
C25 N3 C26 111.4(5) no
C27 N4 C28 116.4(5) no
N1 C1 C2 110.1(7) no
O1 C2 C1 111.7(7) no
O1 C3 C4 111.0(8) no
N1 C4 C3 112.3(6) no
N1 C5 C6 112.1(5) no
N2 C6 C5 109.6(5) no
N2 C7 C8 123.3(6) no
C9 C8 C21 119.9(6) no
C7 C8 C21 115.1(6) no
C7 C8 C9 125.0(7) no
C8 C9 C10 119.3(6) no
C10 C9 C14 118.9(6) no
C8 C9 C14 121.7(7) no
C9 C10 C11 120.4(6) no
C10 C11 C12 120.1(7) no
C11 C12 C13 121.1(7) no
C12 C13 C14 119.7(7) no
C9 C14 C13 119.8(7) no
C13 C14 C15 122.3(7) no
C9 C14 C15 117.9(7) no
C14 C15 C16 120.6(7) no
C15 C16 C21 122.8(7) no
C17 C16 C21 119.5(8) no
C15 C16 C17 117.6(8) no
C16 C17 C18 121.6(8) no
C17 C18 C19 119.8(8) no
C18 C19 C20 121.6(9) no
C19 C20 C21 120.8(8) no
C8 C21 C20 126.3(7) no
C16 C21 C20 116.7(7) no
C8 C21 C16 117.0(7) no
C2 C1 H1A 110.00 no
C2 C1 H1B 110.00 no
N1 C1 H1A 110.00 no
N1 C1 H1B 110.00 no
H1A C1 H1B 108.00 no
O1 C2 H2A 109.00 no
O1 C2 H2B 109.00 no
H2A C2 H2B 108.00 no
C1 C2 H2B 109.00 no
C1 C2 H2A 109.00 no
O1 C3 H3B 109.00 no
O1 C3 H3A 109.00 no
C4 C3 H3B 109.00 no
H3A C3 H3B 108.00 no
C4 C3 H3A 110.00 no
C3 C4 H4A 109.00 no
C3 C4 H4B 109.00 no
N1 C4 H4A 109.00 no
N1 C4 H4B 109.00 no
H4A C4 H4B 108.00 no
H5A C5 H5B 108.00 no
N1 C5 H5A 109.00 no
N1 C5 H5B 109.00 no
C6 C5 H5B 109.00 no
C6 C5 H5A 109.00 no
N2 C6 H6B 110.00 no
C5 C6 H6A 110.00 no
N2 C6 H6A 110.00 no
H6A C6 H6B 108.00 no
C5 C6 H6B 110.00 no
N2 C7 H7 118.00 no
C8 C7 H7 118.00 no
C11 C10 H10 120.00 no
C9 C10 H10 120.00 no
C10 C11 H11 120.00 no
C12 C11 H11 120.00 no
C11 C12 H12 119.00 no
C13 C12 H12 119.00 no
C14 C13 H13 120.00 no
C12 C13 H13 120.00 no
C16 C15 H15 120.00 no
C14 C15 H15 120.00 no
C16 C17 H17 119.00 no
C18 C17 H17 119.00 no
C17 C18 H18 120.00 no
C19 C18 H18 120.00 no
C20 C19 H19 119.00 no
C18 C19 H19 119.00 no
C21 C20 H20 120.00 no
C19 C20 H20 120.00 no
N3 C22 C23 110.0(5) no
O2 C23 C22 111.3(7) no
O2 C24 C25 109.6(6) no
N3 C25 C24 111.1(6) no
N3 C26 C27 111.9(5) no
N4 C27 C26 109.6(5) no
N4 C28 C29 123.1(6) no
C28 C29 C30 119.0(6) no
C28 C29 C42 120.2(6) no
C30 C29 C42 120.8(6) no
C29 C30 C31 120.1(6) no
C29 C30 C35 120.3(7) no
C31 C30 C35 119.5(6) no
C30 C31 C32 120.4(7) no
C31 C32 C33 119.7(8) no
C32 C33 C34 122.1(8) no
C33 C34 C35 120.5(7) no
C30 C35 C34 117.7(7) no
C30 C35 C36 117.2(7) no
C34 C35 C36 125.1(7) no
C35 C36 C37 122.1(7) no
C36 C37 C38 118.4(7) no
C36 C37 C42 122.6(7) no
C38 C37 C42 119.0(7) no
C37 C38 C39 121.4(7) no
C38 C39 C40 119.7(8) no
C39 C40 C41 121.5(7) no
C40 C41 C42 120.7(6) no
C29 C42 C37 116.9(6) no
C29 C42 C41 125.3(6) no
C37 C42 C41 117.8(6) no
N3 C22 H22A 110.00 no
N3 C22 H22B 110.00 no
C23 C22 H22A 110.00 no
C23 C22 H22B 110.00 no
H22A C22 H22B 108.00 no
O2 C23 H23A 109.00 no
O2 C23 H23B 109.00 no
C22 C23 H23A 109.00 no
C22 C23 H23B 109.00 no
H23A C23 H23B 108.00 no
O2 C24 H24A 110.00 no
O2 C24 H24B 110.00 no
C25 C24 H24A 110.00 no
C25 C24 H24B 110.00 no
H24A C24 H24B 108.00 no
N3 C25 H25A 109.00 no
N3 C25 H25B 109.00 no
C24 C25 H25A 109.00 no
C24 C25 H25B 109.00 no
H25A C25 H25B 108.00 no
N3 C26 H26A 109.00 no
N3 C26 H26B 109.00 no
C27 C26 H26A 109.00 no
C27 C26 H26B 109.00 no
H26A C26 H26B 108.00 no
N4 C27 H27A 110.00 no
N4 C27 H27B 110.00 no
C26 C27 H27A 110.00 no
C26 C27 H27B 110.00 no
H27A C27 H27B 108.00 no
N4 C28 H28 119.00 no
C29 C28 H28 118.00 no
C30 C31 H31 120.00 no
C32 C31 H31 120.00 no
C31 C32 H32 120.00 no
C33 C32 H32 120.00 no
C32 C33 H33 119.00 no
C34 C33 H33 119.00 no
C33 C34 H34 120.00 no
C35 C34 H34 120.00 no
C35 C36 H36 119.00 no
C37 C36 H36 119.00 no
C37 C38 H38 119.00 no
C39 C38 H38 119.00 no
C38 C39 H39 120.00 no
C40 C39 H39 120.00 no
C39 C40 H40 119.00 no
C41 C40 H40 119.00 no
C40 C41 H41 120.00 no
C42 C41 H41 120.00 no

loop_
_geom_bond_atom_site_label_1
_geom_bond_atom_site_label_2
_geom_bond_distance
_geom_bond_publ_flag
O1 C2 1.420(11) no
O1 C3 1.429(14) no
O2 C23 1.393(13) no
O2 C24 1.425(10) no
N1 C1 1.468(9) no
N1 C5 1.477(9) no
N1 C4 1.440(10) no
N2 C7 1.248(9) no
N2 C6 1.448(9) no
N3 C26 1.486(9) no
N3 C22 1.450(8) no
N3 C25 1.451(9) no
N4 C28 1.260(8) no
N4 C27 1.452(8) no
C1 C2 1.496(13) no
C3 C4 1.469(14) no
C5 C6 1.524(9) no
C7 C8 1.464(10) no
C8 C9 1.409(10) no
C8 C21 1.411(12) no
C9 C10 1.395(11) no
C9 C14 1.411(10) no
C10 C11 1.370(11) no
C11 C12 1.408(11) no
C12 C13 1.342(12) no
C13 C14 1.416(11) no
C14 C15 1.391(12) no
C15 C16 1.380(11) no
C16 C21 1.413(12) no
C16 C17 1.420(12) no
C17 C18 1.353(13) no
C18 C19 1.364(14) no
C19 C20 1.378(13) no
C20 C21 1.433(11) no
C1 H1A 0.9700 no
C1 H1B 0.9700 no
C2 H2A 0.9700 no
C2 H2B 0.9700 no
C3 H3A 0.9700 no
C3 H3B 0.9700 no
C4 H4A 0.9700 no
C4 H4B 0.9700 no
C5 H5B 0.9700 no
C5 H5A 0.9700 no
C6 H6A 0.9700 no
C6 H6B 0.9700 no
C7 H7 0.9300 no
C10 H10 0.9300 no
C11 H11 0.9300 no
C12 H12 0.9300 no
C13 H13 0.9300 no
C15 H15 0.9300 no
C17 H17 0.9300 no
C18 H18 0.9300 no
C19 H19 0.9300 no
C20 H20 0.9300 no
C22 C23 1.512(12) no
C24 C25 1.492(11) no
C26 C27 1.513(9) no
C28 C29 1.472(9) no
C29 C30 1.419(9) no
C29 C42 1.412(9) no
C30 C31 1.428(11) no
C30 C35 1.432(10) no
C31 C32 1.361(12) no
C32 C33 1.406(13) no
C33 C34 1.350(13) no
C34 C35 1.425(12) no
C35 C36 1.383(11) no
C36 C37 1.377(12) no
C37 C38 1.441(11) no
C37 C42 1.398(10) no
C38 C39 1.349(12) no
C39 C40 1.381(11) no
C40 C41 1.368(11) no
C41 C42 1.432(9) no
C22 H22A 0.9700 no
C22 H22B 0.9700 no
C23 H23A 0.9700 no
C23 H23B 0.9700 no
C24 H24A 0.9700 no
C24 H24B 0.9700 no
C25 H25A 0.9700 no
C25 H25B 0.9700 no
C26 H26A 0.9700 no
C26 H26B 0.9700 no
C27 H27A 0.9700 no
C27 H27B 0.9700 no
C28 H28 0.9300 no
C31 H31 0.9300 no
C32 H32 0.9300 no
C33 H33 0.9300 no
C34 H34 0.9300 no
C36 H36 0.9300 no
C38 H38 0.9300 no
C39 H39 0.9300 no
C40 H40 0.9300 no
C41 H41 0.9300 no

loop_
_geom_hbond_atom_site_label_D
_geom_hbond_atom_site_label_H
_geom_hbond_atom_site_label_A
_geom_hbond_site_symmetry_A
_geom_hbond_distance_DH
_geom_hbond_distance_HA
_geom_hbond_distance_DA
_geom_hbond_angle_DHA
_geom_hbond_publ_flag
C10 H10 N2 . 0.93 2.44 3.039(8) 122 no
C33 H33 O1 2_647 0.93 2.59 3.344(12) 138 yes
C41 H41 N4 . 0.93 2.48 3.044(8) 119 no
C13 H13 Cg11 1_655 0.93 2.73 3.567(7) 150 yes
C38 H38 Cg2 1_555 0.93 2.79 3.548(6) 139 yes

loop_
_geom_torsion_atom_site_label_1
_geom_torsion_atom_site_label_2
_geom_torsion_atom_site_label_3
_geom_torsion_atom_site_label_4
_geom_torsion
_geom_torsion_publ_flag
C3 O1 C2 C1 -58.4(9) no
C2 O1 C3 C4 57.9(9) no
C23 O2 C24 C25 58.5(8) no
C24 O2 C23 C22 -58.3(9) no
C4 N1 C5 C6 159.8(6) no
C5 N1 C1 C2 179.0(6) no
C1 N1 C5 C6 -79.2(7) no
C4 N1 C1 C2 -56.7(8) no
C1 N1 C4 C3 58.0(9) no
C5 N1 C4 C3 -177.9(7) no
C6 N2 C7 C8 177.3(6) no
C7 N2 C6 C5 103.0(7) no
C26 N3 C25 C24 -179.6(5) no
C26 N3 C22 C23 -179.0(6) no
C25 N3 C26 C27 78.9(6) no
C25 N3 C22 C23 -56.4(7) no
C22 N3 C26 C27 -160.2(5) no
C22 N3 C25 C24 58.2(6) no
C28 N4 C27 C26 -101.1(6) no
C27 N4 C28 C29 177.7(6) no
N1 C1 C2 O1 59.5(9) no
O1 C3 C4 N1 -60.2(9) no
N1 C5 C6 N2 -73.5(7) no
N2 C7 C8 C9 -49.0(10) no
N2 C7 C8 C21 130.6(7) no
C21 C8 C9 C10 177.8(6) no
C7 C8 C9 C14 -179.0(6) no
C7 C8 C21 C20 2.1(10) no
C7 C8 C21 C16 -179.7(6) no
C9 C8 C21 C20 -178.3(7) no
C7 C8 C9 C10 -2.6(9) no
C21 C8 C9 C14 1.4(9) no
C9 C8 C21 C16 -0.1(10) no
C10 C9 C14 C15 -179.1(6) no
C14 C9 C10 C11 -0.9(9) no
C8 C9 C14 C13 176.6(6) no
C10 C9 C14 C13 0.2(9) no
C8 C9 C10 C11 -177.4(6) no
C8 C9 C14 C15 -2.7(9) no
C9 C10 C11 C12 2.1(10) no
C10 C11 C12 C13 -2.7(11) no
C11 C12 C13 C14 2.0(11) no
C12 C13 C14 C15 178.5(7) no
C12 C13 C14 C9 -0.8(10) no
C13 C14 C15 C16 -176.6(7) no
C9 C14 C15 C16 2.6(10) no
C14 C15 C16 C17 178.0(7) no
C14 C15 C16 C21 -1.4(12) no
C17 C16 C21 C20 -0.9(11) no
C15 C16 C21 C8 0.1(11) no
C15 C16 C17 C18 -178.9(8) no
C17 C16 C21 C8 -179.4(7) no
C21 C16 C17 C18 0.6(12) no
C15 C16 C21 C20 178.5(7) no
C16 C17 C18 C19 0.4(13) no
C17 C18 C19 C20 -1.1(14) no
C18 C19 C20 C21 0.7(13) no
C19 C20 C21 C16 0.4(11) no
C19 C20 C21 C8 178.6(8) no
N3 C22 C23 O2 57.7(8) no
O2 C24 C25 N3 -58.8(7) no
N3 C26 C27 N4 74.0(7) no
N4 C28 C29 C30 -131.7(7) no
N4 C28 C29 C42 51.0(9) no
C28 C29 C30 C31 5.2(9) no
C28 C29 C30 C35 -178.5(6) no
C42 C29 C30 C31 -177.5(6) no
C42 C29 C30 C35 -1.2(9) no
C28 C29 C42 C37 176.5(6) no
C28 C29 C42 C41 -0.9(9) no
C30 C29 C42 C37 -0.8(9) no
C30 C29 C42 C41 -178.2(6) no
C29 C30 C31 C32 179.1(7) no
C35 C30 C31 C32 2.8(11) no
C29 C30 C35 C34 -178.2(6) no
C29 C30 C35 C36 1.6(9) no
C31 C30 C35 C34 -2.0(9) no
C31 C30 C35 C36 177.8(6) no
C30 C31 C32 C33 -1.1(12) no
C31 C32 C33 C34 -1.6(13) no
C32 C33 C34 C35 2.4(13) no
C33 C34 C35 C30 -0.6(11) no
C33 C34 C35 C36 179.6(7) no
C30 C35 C36 C37 0.1(10) no
C34 C35 C36 C37 179.9(7) no
C35 C36 C37 C38 178.6(6) no
C35 C36 C37 C42 -2.2(11) no
C36 C37 C38 C39 -179.4(7) no
C42 C37 C38 C39 1.4(10) no
C36 C37 C42 C29 2.5(10) no
C36 C37 C42 C41 -180.0(6) no
C38 C37 C42 C29 -178.3(6) no
C38 C37 C42 C41 -0.8(9) no
C37 C38 C39 C40 -1.6(11) no
C38 C39 C40 C41 1.3(12) no
C39 C40 C41 C42 -0.7(11) no
C40 C41 C42 C29 177.7(6) no
C40 C41 C42 C37 0.4(9) no
